data_2220482
loop_
_publ_author_name
'Nallasivam, Angannan'
'Nethaji, Munirathinam'
'Vembu, Nagarajan'
'Ragunathan, Venkatraman'
'Sulochana, Nagarajan'

_publ_section_title
;
 2-Phenyl-5,7-bis(prop-2-en-1-yloxy)-4<i>H</i>-chromen-4-one
;
_journal_coeditor_code FB2126
_journal_issue 1
_journal_name_full 'Acta Crystallographica Section E'
_journal_page_first o1
_journal_paper_doi 10.1107/S1600536808039743
_journal_volume 65
_journal_year 2009
_chemical_formula_iupac 'C21 H18 O4'
_chemical_formula_moiety 'C21 H18 O4'
_chemical_formula_sum 'C21 H18 O4'
_chemical_formula_weight 334.35
_chemical_melting_point_gt 434
_chemical_melting_point_lt 437
_chemical_name_common
;
5,7-Diallyloxy-2-phenyl benzopyran-4<i>H</i>-one
;
_chemical_name_systematic
;
2-Phenyl-5,7-bis(prop-2-en-1-yloxy)-4<i>H</i>-chromen-4-one
;
_space_group_IT_number 19
_symmetry_cell_setting orthorhombic
_symmetry_space_group_name_Hall 'P 2ac 2ab'
_symmetry_space_group_name_H-M 'P 21 21 21'
_atom_sites_solution_hydrogens difmap
_atom_sites_solution_primary direct
_atom_sites_solution_secondary difmap
_audit_creation_method SHELXL-97
_cell_angle_alpha 90.00
_cell_angle_beta 90.00
_cell_angle_gamma 90.00
_cell_formula_units_Z 4
_cell_length_a 6.299(2)
_cell_length_b 15.798(6)
_cell_length_c 17.429(6)
_cell_measurement_reflns_used 576
_cell_measurement_temperature 293(2)
_cell_measurement_theta_max 26.00
_cell_measurement_theta_min 1.76
_cell_volume 1734.4(10)
_computing_cell_refinement 'SMART (Bruker, 2007)'
_computing_data_collection 'SMART (Bruker, 2007)'
_computing_data_reduction 'SAINT (Bruker, 2007)'
_computing_molecular_graphics 'PLATON (Spek, 2003)'
_computing_publication_material 'SHELXL97 (Sheldrick, 2008)'
_computing_structure_refinement 'SHELXL97 (Sheldrick, 2008)'
_computing_structure_solution 'SHELXS97 (Sheldrick, 2008)'
_diffrn_ambient_temperature 293(2)
_diffrn_detector_area_resol_mean 0.3
_diffrn_measured_fraction_theta_full 1.000
_diffrn_measured_fraction_theta_max 1.000
_diffrn_measurement_device_type 'Bruker SMART APEX CCD'
_diffrn_measurement_method \w
_diffrn_radiation_monochromator graphite
_diffrn_radiation_source 'fine-focus sealed tube'
_diffrn_radiation_type MoK\a
_diffrn_radiation_wavelength 0.71073
_diffrn_reflns_av_R_equivalents 0.0618
_diffrn_reflns_av_sigmaI/netI 0.0683
_diffrn_reflns_limit_h_max 7
_diffrn_reflns_limit_h_min -7
_diffrn_reflns_limit_k_max 19
_diffrn_reflns_limit_k_min -19
_diffrn_reflns_limit_l_max 20
_diffrn_reflns_limit_l_min -21
_diffrn_reflns_number 13979
_diffrn_reflns_theta_full 26.37
_diffrn_reflns_theta_max 26.37
_diffrn_reflns_theta_min 1.74
_exptl_absorpt_coefficient_mu 0.088
_exptl_absorpt_correction_T_max 0.9749
_exptl_absorpt_correction_T_min 0.9694
_exptl_absorpt_correction_type multi-scan
_exptl_absorpt_process_details '(SADABS; Sheldrick, 1998)'
_exptl_crystal_colour colourless
_exptl_crystal_density_diffrn 1.281
_exptl_crystal_density_method 'not measured'
_exptl_crystal_description needle
_exptl_crystal_F_000 704
_exptl_crystal_size_max 0.35
_exptl_crystal_size_mid 0.32
_exptl_crystal_size_min 0.29
_refine_diff_density_max 0.096
_refine_diff_density_min -0.102
_refine_ls_extinction_method none
_refine_ls_goodness_of_fit_ref 1.012
_refine_ls_hydrogen_treatment constr
_refine_ls_matrix_type full
_refine_ls_number_constraints 72
_refine_ls_number_parameters 226
_refine_ls_number_reflns 2055
_refine_ls_number_restraints 0
_refine_ls_restrained_S_all 1.012
_refine_ls_R_factor_all 0.1056
_refine_ls_R_factor_gt 0.0463
_refine_ls_shift/su_max 0.000
_refine_ls_shift/su_mean 0.000
_refine_ls_structure_factor_coef Fsqd
_refine_ls_weighting_details 'calc w=1/[\s^2^(Fo^2^)+(0.0343P)^2^+0.1512P] where P=(Fo^2^+2Fc^2^)/3'
_refine_ls_weighting_scheme calc
_refine_ls_wR_factor_gt 0.0810
_refine_ls_wR_factor_ref 0.0977
_reflns_number_gt 1793
_reflns_number_total 3543
_reflns_threshold_expression I>2\s(I)
_cod_data_source_file fb2126.cif
_cod_data_source_block I
_cod_original_cell_volume 1734.3(11)
_cod_database_code 2220482
_cod_database_fobs_code 2220482

loop_
_symmetry_equiv_pos_as_xyz
'x, y, z'
'-x+1/2, -y, z+1/2'
'-x, y+1/2, -z+1/2'
'x+1/2, -y+1/2, -z'

loop_
_atom_site_type_symbol
_atom_site_label
_atom_site_fract_x
_atom_site_fract_y
_atom_site_fract_z
_atom_site_U_iso_or_equiv
_atom_site_adp_type
_atom_site_calc_flag
_atom_site_refinement_flags
_atom_site_occupancy
_atom_site_disorder_assembly
_atom_site_disorder_group
O O1 0.4396(4) 1.06971(12) 0.13245(11) 0.0650(6) Uani d . 1 . .
C C2 0.5860(6) 1.0832(2) 0.0765(2) 0.0639(8) Uani d . 1 . .
C C3 0.5782(6) 1.0403(2) 0.0102(2) 0.0745(9) Uani d . 1 . .
H H3 0.6761 1.0541 -0.0278 0.089 Uiso calc R 1 . .
C C4 0.4277(6) 0.9746(2) -0.0056(2) 0.0696(9) Uani d . 1 . .
C C5 0.0891(6) 0.90891(19) 0.04852(18) 0.0608(8) Uani d . 1 . .
C C6 -0.0584(6) 0.90372(18) 0.10630(18) 0.0622(8) Uani d . 1 . .
H H6 -0.1728 0.8668 0.1020 0.075 Uiso calc R 1 . .
C C7 -0.0358(6) 0.95419(19) 0.17160(18) 0.0590(8) Uani d . 1 . .
C C8 0.1332(5) 1.00863(19) 0.17997(18) 0.0610(9) Uani d . 1 . .
H H8 0.1495 1.0414 0.2239 0.073 Uiso calc R 1 . .
C C9 0.2778(5) 1.01254(18) 0.12026(18) 0.0557(8) Uani d . 1 . .
C C10 0.2641(5) 0.96435(18) 0.05336(17) 0.0559(8) Uani d . 1 . .
O O11 0.4392(5) 0.93093(17) -0.06419(14) 0.1049(9) Uani d . 1 . .
O O12 0.0781(4) 0.86278(13) -0.01724(12) 0.0748(6) Uani d . 1 . .
C C13 -0.0923(6) 0.8053(2) -0.02818(18) 0.0778(10) Uani d . 1 . .
H H13A -0.2267 0.8353 -0.0279 0.093 Uiso calc R 1 . .
H H13B -0.0942 0.7635 0.0125 0.093 Uiso calc R 1 . .
C C14 -0.0582(8) 0.7632(2) -0.1044(2) 0.0860(11) Uani d . 1 . .
H H14 -0.1579 0.7232 -0.1196 0.103 Uiso calc R 1 . .
C C15 0.0989(7) 0.7778(2) -0.15084(19) 0.0906(12) Uani d . 1 . .
H H15A 0.2021 0.8173 -0.1378 0.109 Uiso calc R 1 . .
H H15B 0.1080 0.7487 -0.1971 0.109 Uiso calc R 1 . .
O O16 -0.1951(4) 0.94477(13) 0.22389(13) 0.0729(7) Uani d . 1 . .
C C17 -0.1985(6) 1.0013(2) 0.28825(18) 0.0773(11) Uani d . 1 . .
H H17A -0.1929 1.0594 0.2704 0.093 Uiso calc R 1 . .
H H17B -0.0753 0.9912 0.3204 0.093 Uiso calc R 1 . .
C C18 -0.3953(7) 0.9877(2) 0.3335(2) 0.0815(11) Uani d . 1 . .
H H18 -0.4206 1.0255 0.3733 0.098 Uiso calc R 1 . .
C C19 -0.5312(6) 0.9305(3) 0.3237(2) 0.1011(13) Uani d . 1 . .
H H19A -0.5136 0.8910 0.2846 0.121 Uiso calc R 1 . .
H H19B -0.6496 0.9277 0.3555 0.121 Uiso calc R 1 . .
C C20 0.7460(6) 1.1464(2) 0.0988(2) 0.0670(9) Uani d . 1 . .
C C21 0.9252(7) 1.1595(2) 0.0537(2) 0.0818(11) Uani d . 1 . .
H H21 0.9425 1.1292 0.0084 0.098 Uiso calc R 1 . .
C C22 1.0767(7) 1.2170(3) 0.0757(3) 0.0980(13) Uani d . 1 . .
H H22 1.1961 1.2253 0.0452 0.118 Uiso calc R 1 . .
C C23 1.0540(8) 1.2625(3) 0.1423(3) 0.1075(15) Uani d . 1 . .
H H23 1.1572 1.3015 0.1568 0.129 Uiso calc R 1 . .
C C24 0.8787(8) 1.2503(3) 0.1873(3) 0.1096(14) Uani d . 1 . .
H H24 0.8634 1.2806 0.2327 0.131 Uiso calc R 1 . .
C C25 0.7248(6) 1.1932(2) 0.1657(2) 0.0887(11) Uani d . 1 . .
H H25 0.6052 1.1859 0.1962 0.106 Uiso calc R 1 . .

loop_
_atom_site_aniso_label
_atom_site_aniso_U_11
_atom_site_aniso_U_22
_atom_site_aniso_U_33
_atom_site_aniso_U_12
_atom_site_aniso_U_13
_atom_site_aniso_U_23
O1 0.0626(14) 0.0716(14) 0.0608(14) -0.0033(13) 0.0010(14) 0.0035(11)
C2 0.059(2) 0.066(2) 0.067(2) 0.008(2) 0.003(2) 0.0157(18)
C3 0.071(2) 0.084(2) 0.069(2) -0.004(2) 0.016(2) 0.007(2)
C4 0.067(2) 0.079(2) 0.063(2) 0.003(2) 0.006(2) 0.0007(19)
C5 0.072(2) 0.0608(19) 0.050(2) 0.007(2) -0.003(2) 0.0017(16)
C6 0.066(2) 0.0620(18) 0.058(2) -0.0021(18) 0.003(2) 0.0036(17)
C7 0.062(2) 0.0673(19) 0.048(2) 0.0043(19) 0.0072(19) 0.0059(17)
C8 0.067(2) 0.0646(19) 0.0509(19) 0.0001(18) 0.001(2) 0.0015(16)
C9 0.054(2) 0.0572(17) 0.056(2) 0.0028(18) -0.0023(19) 0.0097(16)
C10 0.059(2) 0.0577(17) 0.051(2) 0.0056(19) 0.0027(18) 0.0042(15)
O11 0.107(2) 0.128(2) 0.0792(18) -0.029(2) 0.0327(17) -0.0308(16)
O12 0.0831(16) 0.0798(14) 0.0614(15) -0.0099(15) 0.0049(14) -0.0105(13)
C13 0.086(3) 0.076(2) 0.071(2) -0.013(2) 0.002(2) -0.0011(19)
C14 0.110(3) 0.078(2) 0.070(3) -0.008(3) -0.013(3) -0.010(2)
C15 0.118(3) 0.094(3) 0.060(2) 0.011(3) -0.004(3) -0.007(2)
O16 0.0753(17) 0.0844(14) 0.0591(14) -0.0090(13) 0.0117(13) -0.0065(12)
C17 0.088(3) 0.088(2) 0.057(2) -0.004(2) 0.010(2) -0.0027(19)
C18 0.092(3) 0.092(3) 0.060(2) 0.012(3) 0.000(3) 0.003(2)
C19 0.082(3) 0.125(3) 0.096(3) 0.003(3) 0.010(3) -0.010(3)
C20 0.061(2) 0.0622(19) 0.078(3) 0.002(2) -0.004(2) 0.0161(19)
C21 0.070(3) 0.084(2) 0.092(3) 0.000(2) -0.002(3) 0.028(2)
C22 0.072(3) 0.095(3) 0.127(4) -0.012(3) -0.002(3) 0.044(3)
C23 0.092(3) 0.083(3) 0.147(5) -0.021(3) -0.015(4) 0.012(3)
C24 0.096(3) 0.100(3) 0.132(4) -0.022(3) 0.000(3) -0.019(3)
C25 0.077(3) 0.082(2) 0.107(3) -0.010(2) 0.005(3) -0.010(2)

loop_
_atom_type_symbol
_atom_type_description
_atom_type_scat_dispersion_real
_atom_type_scat_dispersion_imag
_atom_type_scat_source
C C 0.0033 0.0016 'International Tables Vol C Tables 4.2.6.8 and 6.1.1.4'
H H 0.0000 0.0000 'International Tables Vol C Tables 4.2.6.8 and 6.1.1.4'
O O 0.0106 0.0060 'International Tables Vol C Tables 4.2.6.8 and 6.1.1.4'

loop_
_geom_angle_atom_site_label_1
_geom_angle_atom_site_label_2
_geom_angle_atom_site_label_3
_geom_angle_site_symmetry_1
_geom_angle_site_symmetry_3
_geom_angle
_geom_angle_publ_flag
C2 O1 C9 . . 119.6(3) ?
C3 C2 O1 . . 121.0(3) ?
C3 C2 C20 . . 126.6(4) ?
O1 C2 C20 . . 112.4(3) ?
C2 C3 C4 . . 123.8(3) ?
C2 C3 H3 . . 118.1 ?
C4 C3 H3 . . 118.1 ?
O11 C4 C3 . . 121.7(3) ?
O11 C4 C10 . . 124.1(3) ?
C3 C4 C10 . . 114.2(3) ?
O12 C5 C6 . . 123.5(3) ?
O12 C5 C10 . . 115.0(3) ?
C6 C5 C10 . . 121.5(3) ?
C5 C6 C7 . . 119.6(3) ?
C5 C6 H6 . . 120.2 ?
C7 C6 H6 . . 120.2 ?
O16 C7 C8 . . 124.5(3) ?
O16 C7 C6 . . 114.0(3) ?
C8 C7 C6 . . 121.5(3) ?
C7 C8 C9 . . 117.2(3) ?
C7 C8 H8 . . 121.4 ?
C9 C8 H8 . . 121.4 ?
O1 C9 C8 . . 113.6(3) ?
O1 C9 C10 . . 122.1(3) ?
C8 C9 C10 . . 124.3(3) ?
C9 C10 C5 . . 115.9(3) ?
C9 C10 C4 . . 118.9(3) ?
C5 C10 C4 . . 125.2(3) ?
C5 O12 C13 . . 119.6(3) ?
O12 C13 C14 . . 107.1(3) ?
O12 C13 H13A . . 110.3 ?
C14 C13 H13A . . 110.3 ?
O12 C13 H13B . . 110.3 ?
C14 C13 H13B . . 110.3 ?
H13A C13 H13B . . 108.5 ?
C15 C14 C13 . . 125.6(4) ?
C15 C14 H14 . . 117.2 ?
C13 C14 H14 . . 117.2 ?
C14 C15 H15A . . 120.0 ?
C14 C15 H15B . . 120.0 ?
H15A C15 H15B . . 120.0 ?
C7 O16 C17 . . 117.8(3) ?
O16 C17 C18 . . 109.7(3) ?
O16 C17 H17A . . 109.7 ?
C18 C17 H17A . . 109.7 ?
O16 C17 H17B . . 109.7 ?
C18 C17 H17B . . 109.7 ?
H17A C17 H17B . . 108.2 ?
C19 C18 C17 . . 126.9(4) ?
C19 C18 H18 . . 116.5 ?
C17 C18 H18 . . 116.5 ?
C18 C19 H19A . . 120.0 ?
C18 C19 H19B . . 120.0 ?
H19A C19 H19B . . 120.0 ?
C25 C20 C21 . . 118.3(4) ?
C25 C20 C2 . . 121.2(3) ?
C21 C20 C2 . . 120.5(3) ?
C22 C21 C20 . . 120.3(4) ?
C22 C21 H21 . . 119.8 ?
C20 C21 H21 . . 119.8 ?
C21 C22 C23 . . 120.7(4) ?
C21 C22 H22 . . 119.7 ?
C23 C22 H22 . . 119.7 ?
C24 C23 C22 . . 119.7(4) ?
C24 C23 H23 . . 120.2 ?
C22 C23 H23 . . 120.2 ?
C23 C24 C25 . . 120.2(4) ?
C23 C24 H24 . . 119.9 ?
C25 C24 H24 . . 119.9 ?
C24 C25 C20 . . 120.8(4) ?
C24 C25 H25 . . 119.6 ?
C20 C25 H25 . . 119.6 ?

loop_
_geom_bond_atom_site_label_1
_geom_bond_atom_site_label_2
_geom_bond_site_symmetry_2
_geom_bond_distance
_geom_bond_publ_flag
O1 C2 . 1.360(4) ?
O1 C9 . 1.378(3) ?
C2 C3 . 1.340(4) ?
C2 C20 . 1.471(5) ?
C3 C4 . 1.433(5) ?
C3 H3 . 0.9300 ?
C4 O11 . 1.233(3) ?
C4 C10 . 1.465(4) ?
C5 O12 . 1.360(3) ?
C5 C6 . 1.373(4) ?
C5 C10 . 1.410(4) ?
C6 C7 . 1.397(4) ?
C6 H6 . 0.9300 ?
C7 O16 . 1.364(4) ?
C7 C8 . 1.376(4) ?
C8 C9 . 1.384(4) ?
C8 H8 . 0.9300 ?
C9 C10 . 1.395(4) ?
O12 C13 . 1.419(4) ?
C13 C14 . 1.501(4) ?
C13 H13A . 0.9700 ?
C13 H13B . 0.9700 ?
C14 C15 . 1.299(5) ?
C14 H14 . 0.9300 ?
C15 H15A . 0.9300 ?
C15 H15B . 0.9300 ?
O16 C17 . 1.434(3) ?
C17 C18 . 1.485(5) ?
C17 H17A . 0.9700 ?
C17 H17B . 0.9700 ?
C18 C19 . 1.256(4) ?
C18 H18 . 0.9300 ?
C19 H19A . 0.9300 ?
C19 H19B . 0.9300 ?
C20 C25 . 1.387(4) ?
C20 C21 . 1.391(5) ?
C21 C22 . 1.373(5) ?
C21 H21 . 0.9300 ?
C22 C23 . 1.373(5) ?
C22 H22 . 0.9300 ?
C23 C24 . 1.368(6) ?
C23 H23 . 0.9300 ?
C24 C25 . 1.377(5) ?
C24 H24 . 0.9300 ?
C25 H25 . 0.9300 ?

loop_
_geom_hbond_atom_site_label_D
_geom_hbond_atom_site_label_H
_geom_hbond_atom_site_label_A
_geom_hbond_site_symmetry_A
_geom_hbond_distance_DH
_geom_hbond_distance_HA
_geom_hbond_distance_DA
_geom_hbond_angle_DHA
_geom_hbond_publ_flag
C15 H15A O12 . 0.93 2.35 2.691(4) 101.0 y
C19 H19A O16 . 0.93 2.42 2.749(5) 100.6 y
C25 H25 O1 . 0.93 2.39 2.714(4) 100.5 y
C17 H17B O11 2_575 0.97 2.51 3.229(4) 130.9 y
C14 H14 Cg1 3_465 0.93 3.222 4.081 154.42 y

loop_
_geom_torsion_atom_site_label_1
_geom_torsion_atom_site_label_2
_geom_torsion_atom_site_label_3
_geom_torsion_atom_site_label_4
_geom_torsion_site_symmetry_1
_geom_torsion_site_symmetry_2
_geom_torsion_site_symmetry_3
_geom_torsion_site_symmetry_4
_geom_torsion
_geom_torsion_publ_flag
C9 O1 C2 C3 . . . . -1.5(4) ?
C9 O1 C2 C20 . . . . 179.6(2) ?
O1 C2 C3 C4 . . . . -4.0(5) ?
C20 C2 C3 C4 . . . . 174.8(3) ?
C2 C3 C4 O11 . . . . -172.6(3) ?
C2 C3 C4 C10 . . . . 7.1(5) ?
O12 C5 C6 C7 . . . . -179.3(3) ?
C10 C5 C6 C7 . . . . -0.1(5) ?
C5 C6 C7 O16 . . . . 178.4(3) ?
C5 C6 C7 C8 . . . . -0.8(5) ?
O16 C7 C8 C9 . . . . -177.9(3) ?
C6 C7 C8 C9 . . . . 1.2(4) ?
C2 O1 C9 C8 . . . . -176.4(2) ?
C2 O1 C9 C10 . . . . 3.2(4) ?
C7 C8 C9 O1 . . . . 178.8(2) ?
C7 C8 C9 C10 . . . . -0.9(4) ?
O1 C9 C10 C5 . . . . -179.5(2) ?
C8 C9 C10 C5 . . . . 0.1(4) ?
O1 C9 C10 C4 . . . . 0.3(4) ?
C8 C9 C10 C4 . . . . 179.9(3) ?
O12 C5 C10 C9 . . . . 179.7(3) ?
C6 C5 C10 C9 . . . . 0.4(4) ?
O12 C5 C10 C4 . . . . -0.1(4) ?
C6 C5 C10 C4 . . . . -179.4(3) ?
O11 C4 C10 C9 . . . . 174.5(3) ?
C3 C4 C10 C9 . . . . -5.1(4) ?
O11 C4 C10 C5 . . . . -5.6(5) ?
C3 C4 C10 C5 . . . . 174.8(3) ?
C6 C5 O12 C13 . . . . -0.4(4) ?
C10 C5 O12 C13 . . . . -179.7(3) ?
C5 O12 C13 C14 . . . . -178.8(3) ?
O12 C13 C14 C15 . . . . -0.3(5) ?
C8 C7 O16 C17 . . . . 6.5(4) ?
C6 C7 O16 C17 . . . . -172.7(3) ?
C7 O16 C17 C18 . . . . 173.6(3) ?
O16 C17 C18 C19 . . . . 6.9(5) ?
C3 C2 C20 C25 . . . . 173.0(3) ?
O1 C2 C20 C25 . . . . -8.1(4) ?
C3 C2 C20 C21 . . . . -8.2(5) ?
O1 C2 C20 C21 . . . . 170.7(3) ?
C25 C20 C21 C22 . . . . 0.4(5) ?
C2 C20 C21 C22 . . . . -178.4(3) ?
C20 C21 C22 C23 . . . . -0.1(5) ?
C21 C22 C23 C24 . . . . 0.2(6) ?
C22 C23 C24 C25 . . . . -0.6(7) ?
C23 C24 C25 C20 . . . . 1.0(6) ?
C21 C20 C25 C24 . . . . -0.9(5) ?
C2 C20 C25 C24 . . . . 178.0(3) ?

loop_
_cod_related_entry_id
_cod_related_entry_database
_cod_related_entry_code
1 ChemSpider 24741283
